data_7045438
loop_
_publ_author_name
'Garcia-Cirera, Beltzane'
'Costa, Ramon'
'Moreira, Ib\'erio de P R'
'Font-Bardia, Merc\`e'
'Corbella, Montserrat'

_publ_section_title
;
 A 2D rhomboidal system of manganese(ii)
 [Mn(3-MeC<sub>6</sub>H<sub>4</sub>COO)<sub>2</sub>(H<sub>2</sub>O)<sub>2</sub>]<sub>n</sub>
 with spin canting: rationalization of the magnetic exchange.
;
_journal_issue 11
_journal_name_full 'Dalton transactions (Cambridge, England : 2003)'
_journal_page_first 3717
_journal_page_last 3724
_journal_paper_doi 10.1039/c7dt04380e
_journal_volume 47
_journal_year 2018
_chemical_formula_moiety 'C16 H18 Mn O6'
_chemical_formula_sum 'C16 H18 Mn O6'
_chemical_formula_weight 361.24
_space_group_crystal_system monoclinic
_space_group_IT_number 14
_space_group_name_Hall '-P 2ybc'
_space_group_name_H-M_alt 'P 1 21/c 1'
_symmetry_space_group_name_Hall '-P 2ybc'
_symmetry_space_group_name_H-M 'P 1 21/c 1'
_atom_sites_solution_hydrogens mixed
_audit_creation_method SHELXL-2012
_audit_update_record
;
2018-01-12 deposited with the CCDC.
2018-01-29 downloaded from the CCDC.
;
_cell_angle_alpha 90
_cell_angle_beta 94.608(5)
_cell_angle_gamma 90
_cell_formula_units_Z 2
_cell_length_a 16.057(2)
_cell_length_b 6.8909(9)
_cell_length_c 7.2259(10)
_cell_measurement_reflns_used 32.21
_cell_measurement_temperature 100(2)
_cell_measurement_theta_max 24.65
_cell_measurement_theta_min 2.55
_cell_volume 796.94(18)
_computing_cell_refinement 'Bruker Saint'
_computing_data_collection 'Bruker Apex2'
_computing_data_reduction 'Bruker Saint'
_computing_molecular_graphics ORTEP
_computing_publication_material PLATON
_computing_structure_refinement 'SHELXL-97 (Sheldrick, 2008)'
_computing_structure_solution 'SHELXS (Sheldrick, 2008)'
_diffrn_ambient_temperature 100(2)
_diffrn_measured_fraction_theta_full 0.944
_diffrn_measured_fraction_theta_max 0.998
_diffrn_measurement_device_type 'D8 Venture'
_diffrn_measurement_method 'phi end omega scan'
_diffrn_radiation_monochromator multilayer
_diffrn_radiation_source 'high brillance Incoatec microfocus source'
_diffrn_radiation_type MoK\a
_diffrn_radiation_wavelength 0.71073
_diffrn_reflns_av_R_equivalents 0.0598
_diffrn_reflns_av_unetI/netI 0.0428
_diffrn_reflns_Laue_measured_fraction_full 0.944
_diffrn_reflns_Laue_measured_fraction_max 0.998
_diffrn_reflns_limit_h_max 18
_diffrn_reflns_limit_h_min -18
_diffrn_reflns_limit_k_max 8
_diffrn_reflns_limit_k_min -8
_diffrn_reflns_limit_l_max 8
_diffrn_reflns_limit_l_min -7
_diffrn_reflns_number 7103
_diffrn_reflns_point_group_measured_fraction_full 0.944
_diffrn_reflns_point_group_measured_fraction_max 0.998
_diffrn_reflns_theta_full 25.242
_diffrn_reflns_theta_max 24.714
_diffrn_reflns_theta_min 2.545
_exptl_absorpt_coefficient_mu 0.856
_exptl_absorpt_correction_T_max 0.7451
_exptl_absorpt_correction_T_min 0.6068
_exptl_absorpt_correction_type multi-scan
_exptl_absorpt_process_details sadabs
_exptl_crystal_colour yellow
_exptl_crystal_density_diffrn 1.505
_exptl_crystal_description prism
_exptl_crystal_F_000 374
_exptl_crystal_size_max 0.2
_exptl_crystal_size_mid 0.1
_exptl_crystal_size_min 0.1
_refine_diff_density_max 0.546
_refine_diff_density_min -0.605
_refine_diff_density_rms 0.080
_refine_ls_extinction_method none
_refine_ls_goodness_of_fit_ref 1.081
_refine_ls_hydrogen_treatment mixed
_refine_ls_matrix_type full
_refine_ls_number_parameters 143
_refine_ls_number_reflns 1361
_refine_ls_number_restraints 103
_refine_ls_restrained_S_all 1.049
_refine_ls_R_factor_all 0.0589
_refine_ls_R_factor_gt 0.0425
_refine_ls_shift/su_max 0.000
_refine_ls_shift/su_mean 0.000
_refine_ls_structure_factor_coef Fsqd
_refine_ls_weighting_details
;
 w=1/[\s^2^(Fo^2^)+(0.0544P)^2^+0.9851P]
 where P=(Fo^2^+2Fc^2^)/3
;
_refine_ls_weighting_scheme calc
_refine_ls_wR_factor_gt 0.1016
_refine_ls_wR_factor_ref 0.1130
_reflns_Friedel_coverage 0.000
_reflns_number_gt 1084
_reflns_number_total 1361
_reflns_threshold_expression 'I > 2\s(I)'
_cod_data_source_file c7dt04380e2.cif
_cod_data_source_block 1
_cod_depositor_comments 'Adding full bibliography for 7045438.cif.'
_cod_original_cell_volume 796.94(19)
_cod_database_code 7045438
_shelx_space_group_comment
;
The symmetry employed for this shelxl refinement is uniquely defined
by the following loop, which should always be used as a source of
symmetry information in preference to the above space-group names.
They are only intended as comments.
;
_shelxl_version_number 2012-9

loop_
_space_group_symop_operation_xyz
'x, y, z'
'-x, y+1/2, -z+1/2'
'-x, -y, -z'
'x, -y-1/2, z-1/2'

loop_
_atom_site_label
_atom_site_type_symbol
_atom_site_fract_x
_atom_site_fract_y
_atom_site_fract_z
_atom_site_U_iso_or_equiv
_atom_site_adp_type
_atom_site_occupancy
_atom_site_site_symmetry_order
_atom_site_calc_flag
_atom_site_refinement_flags_posn
_atom_site_refinement_flags_adp
_atom_site_refinement_flags_occupancy
_atom_site_disorder_assembly
_atom_site_disorder_group
Mn1 Mn 0.5000 0.0000 0.5000 0.0192(2) Uani 1 2 d S U P . .
O1 O 0.55968(14) 0.4195(3) 0.7515(3) 0.0203(5) Uani 1 1 d . U . . .
O2 O 0.43776(14) 0.2806(3) 0.5052(3) 0.0223(5) Uani 1 1 d . U . . .
H2A H 0.435(3) 0.351(6) 0.410(6) 0.043(12) Uiso 1 1 d . . . . .
H2B H 0.474(3) 0.350(7) 0.586(7) 0.065 Uiso 1 1 d . U . . .
O3 O 0.60204(13) 0.1238(3) 0.6776(3) 0.0239(5) Uani 1 1 d . U . . .
C1 C 0.61741(19) 0.2920(5) 0.7363(4) 0.0188(7) Uani 1 1 d . U . . .
C2B C 0.713(3) 0.312(5) 0.792(9) 0.0221(11) Uani 0.140(8) 1 d D U P A 2
C3B C 0.769(2) 0.159(6) 0.791(8) 0.0281(12) Uani 0.140(8) 1 d D U P A 2
H3B H 0.7486 0.0329 0.7595 0.034 Uiso 0.140(8) 1 calc R U P A 2
C4B C 0.738(2) 0.503(6) 0.820(8) 0.0294(12) Uani 0.140(8) 1 d D U P A 2
H4B H 0.6989 0.6073 0.8072 0.035 Uiso 0.140(8) 1 calc R U P A 2
C5B C 0.8535(19) 0.189(5) 0.836(5) 0.0324(11) Uani 0.140(8) 1 d D U P A 2
H5B H 0.8928 0.0856 0.8488 0.039 Uiso 0.140(8) 1 calc R U P A 2
C6B C 0.875(2) 0.379(5) 0.859(6) 0.0371(12) Uani 0.140(8) 1 d D U P A 2
H6B H 0.9336 0.4069 0.8698 0.045 Uiso 0.140(8) 1 calc R U P A 2
C7B C 0.823(2) 0.535(4) 0.868(6) 0.0364(12) Uani 0.140(8) 1 d D U P A 2
C0AA C 0.855(2) 0.738(4) 0.895(7) 0.077(13) Uani 0.140(8) 1 d D U P A 2
H0AA H 0.8459 0.8100 0.7779 0.115 Uiso 0.140(8) 1 calc R U P A 2
H0AB H 0.9151 0.7347 0.9330 0.115 Uiso 0.140(8) 1 calc R U P A 2
H0AC H 0.8255 0.8028 0.9910 0.115 Uiso 0.140(8) 1 calc R U P A 2
C7A C 0.8046(3) 0.6064(8) 0.8728(8) 0.0364(12) Uani 0.860(8) 1 d D U P A 1
H7A H 0.8172 0.7386 0.8995 0.044 Uiso 0.860(8) 1 calc R U P A 1
C6A C 0.8678(3) 0.4716(9) 0.8737(7) 0.0371(12) Uani 0.860(8) 1 d D U P A 1
H6A H 0.9239 0.5123 0.9024 0.045 Uiso 0.860(8) 1 calc R U P A 1
C5A C 0.8517(3) 0.2778(10) 0.8337(7) 0.0324(11) Uani 0.860(8) 1 d D U P A 1
C3A C 0.7688(3) 0.2223(8) 0.7875(10) 0.0281(12) Uani 0.860(8) 1 d D U P A 1
H3A H 0.7565 0.0908 0.7568 0.034 Uiso 0.860(8) 1 calc R U P A 1
C4A C 0.7226(3) 0.5490(8) 0.8331(10) 0.0294(12) Uani 0.860(8) 1 d D U P A 1
H4A H 0.6786 0.6406 0.8379 0.035 Uiso 0.860(8) 1 calc R U P A 1
C2A C 0.7046(4) 0.3560(8) 0.7858(13) 0.0221(11) Uani 0.860(8) 1 d D U P A 1
C8 C 0.9211(3) 0.1271(8) 0.8481(7) 0.0464(14) Uani 0.860(8) 1 d D U P A 1
H8A H 0.9736 0.1876 0.8182 0.070 Uiso 0.860(8) 1 calc R U P A 1
H8B H 0.9069 0.0213 0.7607 0.070 Uiso 0.860(8) 1 calc R U P A 1
H8C H 0.9275 0.0754 0.9748 0.070 Uiso 0.860(8) 1 calc R U P A 1

loop_
_atom_site_aniso_label
_atom_site_aniso_U_11
_atom_site_aniso_U_22
_atom_site_aniso_U_33
_atom_site_aniso_U_23
_atom_site_aniso_U_13
_atom_site_aniso_U_12
Mn1 0.0275(4) 0.0166(4) 0.0135(4) 0.0010(3) 0.0019(3) 0.0010(3)
O1 0.0302(12) 0.0171(11) 0.0135(10) -0.0009(9) 0.0015(9) 0.0008(9)
O2 0.0311(13) 0.0185(11) 0.0168(11) 0.0018(10) -0.0001(9) 0.0015(9)
O3 0.0284(12) 0.0248(13) 0.0183(11) -0.0035(9) -0.0005(9) 0.0037(9)
C1 0.0255(16) 0.0231(16) 0.0082(13) 0.0004(12) 0.0033(12) 0.0016(13)
C2B 0.022(2) 0.032(3) 0.0134(16) 0.003(3) 0.0042(16) 0.0035(19)
C3B 0.0260(17) 0.041(3) 0.0173(17) -0.002(3) 0.0021(13) 0.006(2)
C4B 0.029(2) 0.036(3) 0.023(2) 0.000(2) 0.002(2) -0.0036(18)
C5B 0.0225(18) 0.053(3) 0.0223(18) -0.001(3) 0.0032(15) 0.009(2)
C6B 0.025(2) 0.058(3) 0.028(2) 0.002(3) 0.0007(17) -0.006(2)
C7B 0.030(2) 0.042(3) 0.036(2) 0.003(3) -0.0031(19) -0.0092(19)
C0AA 0.045(13) 0.052(6) 0.13(4) -0.009(9) -0.006(15) -0.017(7)
C7A 0.030(2) 0.042(3) 0.036(2) 0.003(3) -0.0031(19) -0.0092(19)
C6A 0.025(2) 0.058(3) 0.028(2) 0.002(3) 0.0007(17) -0.006(2)
C5A 0.0225(18) 0.053(3) 0.0223(18) -0.001(3) 0.0032(15) 0.009(2)
C3A 0.0260(17) 0.041(3) 0.0173(17) -0.002(3) 0.0021(13) 0.006(2)
C4A 0.029(2) 0.036(3) 0.023(2) 0.000(2) 0.002(2) -0.0036(18)
C2A 0.022(2) 0.032(3) 0.0134(16) 0.003(3) 0.0042(16) 0.0035(19)
C8 0.026(2) 0.074(4) 0.038(3) -0.003(3) 0.0015(19) 0.016(2)

loop_
_atom_type_symbol
_atom_type_description
_atom_type_scat_dispersion_real
_atom_type_scat_dispersion_imag
_atom_type_scat_source
C C 0.0033 0.0016 'International Tables Vol C Tables 4.2.6.8 and 6.1.1.4'
H H 0.0000 0.0000 'International Tables Vol C Tables 4.2.6.8 and 6.1.1.4'
Mn Mn 0.3368 0.7283 'International Tables Vol C Tables 4.2.6.8 and 6.1.1.4'
O O 0.0106 0.0060 'International Tables Vol C Tables 4.2.6.8 and 6.1.1.4'

loop_
_geom_angle_atom_site_label_1
_geom_angle_atom_site_label_2
_geom_angle_atom_site_label_3
_geom_angle
_geom_angle_site_symmetry_1
_geom_angle_site_symmetry_3
O3 Mn1 O3 180.0 3_656 .
O3 Mn1 O1 88.51(8) 3_656 4_565
O3 Mn1 O1 91.49(8) . 4_565
O3 Mn1 O1 91.49(8) 3_656 2_646
O3 Mn1 O1 88.51(8) . 2_646
O1 Mn1 O1 180.00(10) 4_565 2_646
O3 Mn1 O2 88.08(9) 3_656 3_656
O3 Mn1 O2 91.92(9) . 3_656
O1 Mn1 O2 88.79(9) 4_565 3_656
O1 Mn1 O2 91.21(9) 2_646 3_656
O3 Mn1 O2 91.92(9) 3_656 .
O3 Mn1 O2 88.08(9) . .
O1 Mn1 O2 91.21(9) 4_565 .
O1 Mn1 O2 88.79(9) 2_646 .
O2 Mn1 O2 180.0 3_656 .
C1 O1 Mn1 127.77(18) . 2_656
C1 O3 Mn1 133.0(2) . .
O3 C1 O1 122.4(3) . .
O3 C1 C2A 120.9(3) . .
O1 C1 C2A 116.6(3) . .
O3 C1 C2B 109.4(14) . .
O1 C1 C2B 128.1(14) . .
C3B C2B C4B 123(4) . .
C3B C2B C1 124(3) . .
C4B C2B C1 113(3) . .
C2B C3B C5B 121(4) . .
C2B C4B C7B 117(3) . .
C6B C5B C3B 114(3) . .
C5B C6B C7B 127(3) . .
C6B C7B C4B 117(3) . .
C6B C7B C0AA 122(3) . .
C4B C7B C0AA 120(3) . .
C6A C7A C4A 119.9(4) . .
C7A C6A C5A 121.6(4) . .
C6A C5A C3A 118.1(4) . .
C6A C5A C8 121.4(5) . .
C3A C5A C8 120.5(5) . .
C2A C3A C5A 121.0(5) . .
C7A C4A C2A 119.8(5) . .
C3A C2A C4A 119.5(5) . .
C3A C2A C1 119.6(5) . .
C4A C2A C1 120.9(4) . .

loop_
_geom_bond_atom_site_label_1
_geom_bond_atom_site_label_2
_geom_bond_distance
_geom_bond_site_symmetry_2
Mn1 O3 2.173(2) 3_656
Mn1 O3 2.173(2) .
Mn1 O1 2.174(2) 4_565
Mn1 O1 2.174(2) 2_646
Mn1 O2 2.178(2) 3_656
Mn1 O2 2.178(2) .
O1 C1 1.288(4) .
O1 Mn1 2.174(2) 2_656
O3 C1 1.252(4) .
C1 C2A 1.483(7) .
C1 C2B 1.56(5) .
C2B C3B 1.380(17) .
C2B C4B 1.386(17) .
C3B C5B 1.39(2) .
C4B C7B 1.40(2) .
C5B C6B 1.37(2) .
C6B C7B 1.37(2) .
C7B C0AA 1.50(2) .
C7A C6A 1.376(7) .
C7A C4A 1.382(6) .
C6A C5A 1.386(8) .
C5A C3A 1.399(7) .
C5A C8 1.521(7) .
C3A C2A 1.382(6) .
C4A C2A 1.398(6) .
